data_7109174
loop_
_publ_author_name
'Seung Hyun Chae'
'Soojung Choi'
'Jicheol Shin'
'Youngmee Kim'
'Sung-Jin Kim'
'Dong Hoon Choi'
'SukJoong Lee'

_publ_section_title
;
 Dramatic enhancement of carrier mobility via effective secondary
 structural arrangement resulting from the substituents in a porphyrin
 transistor
;
_journal_name_full Chem.Commun.
_journal_page_first 3994
_journal_paper_doi 10.1039/c3cc41735b
_journal_volume 49
_journal_year 2013
_chemical_formula_sum 'C68 H68 N4 O4 Zn'
_chemical_formula_weight 1070.63
_chemical_name_systematic
;
?
;
_space_group_IT_number 14
_symmetry_cell_setting monoclinic
_symmetry_space_group_name_Hall '-P 2ybc'
_symmetry_space_group_name_H-M 'P 1 21/c 1'
_atom_sites_solution_hydrogens geom
_atom_sites_solution_primary direct
_atom_sites_solution_secondary difmap
_audit_creation_method SHELXTL
_cell_angle_alpha 90.00
_cell_angle_beta 90.800(10)
_cell_angle_gamma 90.00
_cell_formula_units_Z 2
_cell_length_a 10.2621(11)
_cell_length_b 23.923(3)
_cell_length_c 11.1250(12)
_cell_measurement_reflns_used 4365
_cell_measurement_temperature 100(2)
_cell_measurement_theta_max 26.65
_cell_measurement_theta_min 2.33
_cell_volume 2730.9(5)
_computing_cell_refinement 'Bruker SAINT'
_computing_data_collection 'Bruker APEXII'
_computing_data_reduction 'Bruker SAINT'
_computing_molecular_graphics 'Bruker SHELXTL'
_computing_publication_material 'Bruker SHELXTL'
_computing_structure_refinement 'SHELXL-97 (Sheldrick, 1997)'
_computing_structure_solution 'SHELXS-97 (Sheldrick, 1990)'
_diffrn_ambient_temperature 100(2)
_diffrn_measured_fraction_theta_full 0.960
_diffrn_measured_fraction_theta_max 0.960
_diffrn_measurement_device_type 'Bruker APEX-II CCD'
_diffrn_measurement_method 'phi and omega scans'
_diffrn_radiation_monochromator graphite
_diffrn_radiation_source 'fine-focus sealed tube'
_diffrn_radiation_type MoK\a
_diffrn_radiation_wavelength 0.71073
_diffrn_reflns_av_R_equivalents 0.1124
_diffrn_reflns_av_sigmaI/netI 0.1521
_diffrn_reflns_limit_h_max 13
_diffrn_reflns_limit_h_min -13
_diffrn_reflns_limit_k_max 31
_diffrn_reflns_limit_k_min -26
_diffrn_reflns_limit_l_max 14
_diffrn_reflns_limit_l_min -14
_diffrn_reflns_number 37502
_diffrn_reflns_theta_full 28.57
_diffrn_reflns_theta_max 28.57
_diffrn_reflns_theta_min 1.70
_exptl_absorpt_coefficient_mu 0.505
_exptl_absorpt_correction_T_max 0.9900
_exptl_absorpt_correction_T_min 0.9513
_exptl_absorpt_correction_type multi-scan
_exptl_absorpt_process_details '(SADABS; Bruker, 1997)'
_exptl_crystal_colour dark
_exptl_crystal_density_diffrn 1.302
_exptl_crystal_density_method 'not measured'
_exptl_crystal_description plate
_exptl_crystal_F_000 1132
_exptl_crystal_size_max 0.10
_exptl_crystal_size_mid 0.05
_exptl_crystal_size_min 0.02
_refine_diff_density_max 0.416
_refine_diff_density_min -0.569
_refine_diff_density_rms 0.072
_refine_ls_extinction_coef 0.0016(4)
_refine_ls_extinction_expression Fc^*^=kFc[1+0.001xFc^2^\l^3^/sin(2\q)]^-1/4^
_refine_ls_extinction_method SHELXL
_refine_ls_goodness_of_fit_ref 0.837
_refine_ls_hydrogen_treatment constr
_refine_ls_matrix_type full
_refine_ls_number_parameters 353
_refine_ls_number_reflns 6268
_refine_ls_number_restraints 0
_refine_ls_restrained_S_all 0.837
_refine_ls_R_factor_all 0.1119
_refine_ls_R_factor_gt 0.0522
_refine_ls_shift/su_max 0.000
_refine_ls_shift/su_mean 0.000
_refine_ls_structure_factor_coef Fsqd
_refine_ls_weighting_details 'calc w=1/[\s^2^(Fo^2^)+(0.0444P)^2^+0.0000P] where P=(Fo^2^+2Fc^2^)/3'
_refine_ls_weighting_scheme calc
_refine_ls_wR_factor_gt 0.1075
_refine_ls_wR_factor_ref 0.1201
_reflns_number_gt 3225
_reflns_number_total 6968
_reflns_threshold_expression >2sigma(I)
_cod_data_source_file c3cc41735b.txt
_cod_data_source_block P2
_cod_original_sg_symbol_H-M P2(1)/c
_cod_database_code 7109174

loop_
_symmetry_equiv_pos_as_xyz
'x, y, z'
'-x, y+1/2, -z+1/2'
'-x, -y, -z'
'x, -y-1/2, z-1/2'

loop_
_atom_site_label
_atom_site_type_symbol
_atom_site_fract_x
_atom_site_fract_y
_atom_site_fract_z
_atom_site_U_iso_or_equiv
_atom_site_adp_type
_atom_site_occupancy
_atom_site_symmetry_multiplicity
_atom_site_calc_flag
_atom_site_refinement_flags
Zn1 Zn 0.5000 0.0000 0.0000 0.02129(13) Uani 1 2 d S
N1 N 0.6248(2) -0.05990(9) 0.06067(18) 0.0204(5) Uani 1 1 d .
N2 N 0.6392(2) 0.05915(9) 0.02512(18) 0.0199(5) Uani 1 1 d .
O1 O 0.38768(19) 0.21598(8) 0.10317(18) 0.0352(5) Uani 1 1 d .
O2 O 0.65657(19) 0.18863(8) -0.22781(17) 0.0337(5) Uani 1 1 d .
C1 C 0.6029(3) -0.11641(11) 0.0662(2) 0.0222(6) Uani 1 1 d .
C2 C 0.7207(3) -0.14477(12) 0.1011(2) 0.0259(6) Uani 1 1 d .
H2 H 0.7315 -0.1839 0.1112 0.031 Uiso 1 1 calc R
C3 C 0.8125(3) -0.10548(11) 0.1168(2) 0.0239(6) Uani 1 1 d .
H3 H 0.9006 -0.1117 0.1403 0.029 Uiso 1 1 calc R
C4 C 0.7534(3) -0.05253(11) 0.0916(2) 0.0221(6) Uani 1 1 d .
C5 C 0.8170(2) -0.00079(12) 0.0987(2) 0.0217(6) Uani 1 1 d .
C6 C 0.7642(3) 0.05098(12) 0.0653(2) 0.0220(6) Uani 1 1 d .
C7 C 0.8332(3) 0.10312(12) 0.0668(2) 0.0265(6) Uani 1 1 d .
H7 H 0.9210 0.1087 0.0922 0.032 Uiso 1 1 calc R
C8 C 0.7507(3) 0.14272(12) 0.0257(2) 0.0271(7) Uani 1 1 d .
H8 H 0.7696 0.1813 0.0155 0.032 Uiso 1 1 calc R
C9 C 0.6290(3) 0.11564(11) 0.0003(2) 0.0217(6) Uani 1 1 d .
C10 C 0.5171(3) 0.14268(11) -0.0422(2) 0.0228(6) Uani 1 1 d .
C11 C 0.9491(3) -0.00118(11) 0.1401(2) 0.0235(6) Uani 1 1 d .
C12 C 1.0590(3) -0.00229(11) 0.1762(2) 0.0239(6) Uani 1 1 d .
C13 C 1.1912(3) -0.00192(12) 0.2179(2) 0.0238(6) Uani 1 1 d .
C14 C 1.2498(3) -0.05097(12) 0.2600(2) 0.0270(7) Uani 1 1 d .
H14 H 1.2015 -0.0848 0.2602 0.032 Uiso 1 1 calc R
C15 C 1.3780(3) -0.05074(12) 0.3015(2) 0.0252(6) Uani 1 1 d .
H15 H 1.4169 -0.0845 0.3290 0.030 Uiso 1 1 calc R
C16 C 1.4498(3) -0.00156(12) 0.3033(2) 0.0242(6) Uani 1 1 d .
C17 C 1.3920(3) 0.04668(12) 0.2570(2) 0.0250(6) Uani 1 1 d .
H17 H 1.4414 0.0802 0.2534 0.030 Uiso 1 1 calc R
C18 C 1.2652(3) 0.04677(12) 0.2168(2) 0.0267(7) Uani 1 1 d .
H18 H 1.2274 0.0805 0.1877 0.032 Uiso 1 1 calc R
C19 C 1.5874(2) 0.00140(12) 0.3524(2) 0.0255(6) Uani 1 1 d .
H19A H 1.5885 0.0276 0.4212 0.031 Uiso 1 1 calc R
H19B H 1.6431 0.0177 0.2895 0.031 Uiso 1 1 calc R
C20 C 1.6489(3) -0.05280(11) 0.3934(2) 0.0267(7) Uani 1 1 d .
H20A H 1.6486 -0.0797 0.3258 0.032 Uiso 1 1 calc R
H20B H 1.5967 -0.0690 0.4590 0.032 Uiso 1 1 calc R
C21 C 1.7879(3) -0.04384(12) 0.4378(2) 0.0279(7) Uani 1 1 d .
H21A H 1.8392 -0.0279 0.3713 0.033 Uiso 1 1 calc R
H21B H 1.7871 -0.0159 0.5035 0.033 Uiso 1 1 calc R
C22 C 1.8562(3) -0.09603(12) 0.4833(3) 0.0303(7) Uani 1 1 d .
H22A H 1.8056 -0.1122 0.5499 0.036 Uiso 1 1 calc R
H22B H 1.8585 -0.1240 0.4177 0.036 Uiso 1 1 calc R
C23 C 1.9932(3) -0.08456(14) 0.5268(3) 0.0362(8) Uani 1 1 d .
H23A H 1.9913 -0.0534 0.5853 0.043 Uiso 1 1 calc R
H23B H 2.0458 -0.0723 0.4577 0.043 Uiso 1 1 calc R
C24 C 2.0592(3) -0.13430(15) 0.5853(3) 0.0562(11) Uani 1 1 d .
H24A H 2.0105 -0.1455 0.6565 0.084 Uiso 1 1 calc R
H24B H 2.1484 -0.1242 0.6092 0.084 Uiso 1 1 calc R
H24C H 2.0615 -0.1654 0.5281 0.084 Uiso 1 1 calc R
C25 C 0.5260(3) 0.20445(12) -0.0602(3) 0.0262(6) Uani 1 1 d .
C26 C 0.4609(3) 0.24144(13) 0.0167(3) 0.0302(7) Uani 1 1 d .
C27 C 0.4726(3) 0.29889(13) 0.0030(3) 0.0361(8) Uani 1 1 d .
H27 H 0.4283 0.3237 0.0551 0.043 Uiso 1 1 calc R
C28 C 0.5495(3) 0.31924(13) -0.0876(3) 0.0398(8) Uani 1 1 d .
H28 H 0.5587 0.3586 -0.0961 0.048 Uiso 1 1 calc R
C29 C 0.6140(3) 0.28466(12) -0.1666(3) 0.0361(8) Uani 1 1 d .
H29 H 0.6658 0.2999 -0.2286 0.043 Uiso 1 1 calc R
C30 C 0.6015(3) 0.22730(12) -0.1536(3) 0.0288(7) Uani 1 1 d .
C31 C 0.3020(3) 0.25063(14) 0.1723(3) 0.0431(9) Uani 1 1 d .
H31A H 0.2456 0.2733 0.1183 0.052 Uiso 1 1 calc R
H31B H 0.3532 0.2762 0.2245 0.052 Uiso 1 1 calc R
C32 C 0.2212(3) 0.21246(14) 0.2467(3) 0.0481(9) Uani 1 1 d .
H32A H 0.1692 0.1881 0.1939 0.072 Uiso 1 1 calc R
H32B H 0.1631 0.2346 0.2971 0.072 Uiso 1 1 calc R
H32C H 0.2783 0.1895 0.2980 0.072 Uiso 1 1 calc R
C33 C 0.7471(3) 0.20704(14) -0.3190(3) 0.0368(8) Uani 1 1 d .
H33A H 0.7114 0.2407 -0.3595 0.044 Uiso 1 1 calc R
H33B H 0.7559 0.1773 -0.3802 0.044 Uiso 1 1 calc R
C34 C 0.8790(3) 0.22042(14) -0.2674(3) 0.0503(9) Uani 1 1 d .
H34A H 0.8715 0.2512 -0.2098 0.075 Uiso 1 1 calc R
H34B H 0.9373 0.2314 -0.3322 0.075 Uiso 1 1 calc R
H34C H 0.9144 0.1874 -0.2263 0.075 Uiso 1 1 calc R

loop_
_atom_site_aniso_label
_atom_site_aniso_U_11
_atom_site_aniso_U_22
_atom_site_aniso_U_33
_atom_site_aniso_U_23
_atom_site_aniso_U_13
_atom_site_aniso_U_12
Zn1 0.0187(2) 0.0246(3) 0.0205(2) 0.0012(2) -0.00273(17) 0.0011(2)
N1 0.0205(12) 0.0226(13) 0.0180(11) 0.0013(9) -0.0019(10) -0.0005(10)
N2 0.0193(12) 0.0237(13) 0.0166(12) 0.0020(9) -0.0024(9) 0.0020(10)
O1 0.0385(12) 0.0344(13) 0.0327(12) -0.0079(10) -0.0007(10) 0.0116(10)
O2 0.0387(12) 0.0312(12) 0.0313(11) 0.0042(10) 0.0027(10) -0.0050(10)
C1 0.0238(15) 0.0262(16) 0.0165(14) 0.0026(11) -0.0026(11) 0.0017(12)
C2 0.0277(16) 0.0271(16) 0.0229(15) 0.0004(12) -0.0026(13) 0.0040(13)
C3 0.0217(15) 0.0295(17) 0.0203(14) 0.0036(12) -0.0066(12) 0.0043(12)
C4 0.0208(15) 0.0285(16) 0.0170(13) 0.0029(12) -0.0004(12) 0.0022(12)
C5 0.0198(13) 0.0303(15) 0.0149(12) 0.0001(12) -0.0005(10) 0.0005(13)
C6 0.0212(15) 0.0289(16) 0.0158(13) -0.0005(12) 0.0003(11) 0.0001(12)
C7 0.0221(15) 0.0321(17) 0.0251(15) -0.0014(13) -0.0046(12) -0.0031(13)
C8 0.0283(16) 0.0244(16) 0.0284(16) 0.0006(12) -0.0034(13) -0.0023(13)
C9 0.0224(15) 0.0250(15) 0.0175(13) -0.0037(11) -0.0027(11) 0.0008(12)
C10 0.0246(15) 0.0258(16) 0.0180(13) 0.0008(11) -0.0014(12) 0.0032(12)
C11 0.0246(14) 0.0257(15) 0.0201(13) 0.0018(12) 0.0002(11) 0.0001(14)
C12 0.0228(14) 0.0286(15) 0.0202(13) -0.0006(13) -0.0016(11) 0.0030(14)
C13 0.0194(13) 0.0347(16) 0.0174(13) -0.0022(13) 0.0000(11) 0.0024(14)
C14 0.0258(16) 0.0300(17) 0.0251(15) -0.0027(13) -0.0012(13) -0.0036(13)
C15 0.0221(15) 0.0302(17) 0.0234(15) -0.0013(12) -0.0012(12) 0.0024(13)
C16 0.0215(14) 0.0336(16) 0.0174(13) -0.0042(13) 0.0006(11) -0.0002(14)
C17 0.0241(16) 0.0280(17) 0.0230(15) -0.0031(12) -0.0011(12) -0.0037(12)
C18 0.0269(16) 0.0282(17) 0.0248(15) 0.0016(13) -0.0025(13) 0.0048(13)
C19 0.0218(14) 0.0336(16) 0.0211(13) 0.0019(13) -0.0003(11) 0.0000(14)
C20 0.0250(16) 0.0340(17) 0.0212(14) -0.0007(13) -0.0014(12) -0.0015(13)
C21 0.0218(16) 0.0383(18) 0.0236(15) 0.0000(13) -0.0005(12) 0.0009(13)
C22 0.0281(16) 0.0367(18) 0.0261(16) -0.0020(13) -0.0001(13) 0.0005(13)
C23 0.0256(16) 0.051(2) 0.0321(18) 0.0024(15) -0.0039(14) 0.0031(15)
C24 0.037(2) 0.080(3) 0.051(2) 0.010(2) -0.0052(18) 0.0172(19)
C25 0.0262(16) 0.0234(16) 0.0289(16) -0.0012(12) -0.0074(13) 0.0004(12)
C26 0.0258(16) 0.0351(18) 0.0294(16) 0.0005(14) -0.0098(14) 0.0038(13)
C27 0.035(2) 0.0269(18) 0.046(2) -0.0089(15) -0.0078(17) 0.0054(13)
C28 0.0377(19) 0.0253(18) 0.056(2) 0.0001(16) -0.0177(17) -0.0012(15)
C29 0.0367(19) 0.0271(17) 0.0441(19) 0.0091(15) -0.0114(16) -0.0031(14)
C30 0.0249(16) 0.0263(17) 0.0350(17) 0.0011(13) -0.0075(14) -0.0002(13)
C31 0.0401(19) 0.043(2) 0.046(2) -0.0193(17) 0.0029(17) 0.0048(16)
C32 0.044(2) 0.052(2) 0.049(2) -0.0112(18) 0.0068(18) 0.0046(18)
C33 0.0347(18) 0.042(2) 0.0341(18) 0.0072(15) 0.0041(15) -0.0069(15)
C34 0.036(2) 0.058(3) 0.057(2) -0.0011(19) -0.0041(18) -0.0073(17)

loop_
_atom_type_symbol
_atom_type_description
_atom_type_scat_dispersion_real
_atom_type_scat_dispersion_imag
_atom_type_scat_source
C C 0.0033 0.0016 'International Tables Vol C Tables 4.2.6.8 and 6.1.1.4'
H H 0.0000 0.0000 'International Tables Vol C Tables 4.2.6.8 and 6.1.1.4'
N N 0.0061 0.0033 'International Tables Vol C Tables 4.2.6.8 and 6.1.1.4'
O O 0.0106 0.0060 'International Tables Vol C Tables 4.2.6.8 and 6.1.1.4'
Zn Zn 0.2839 1.4301 'International Tables Vol C Tables 4.2.6.8 and 6.1.1.4'

loop_
_geom_angle_atom_site_label_1
_geom_angle_atom_site_label_2
_geom_angle_atom_site_label_3
_geom_angle
_geom_angle_site_symmetry_1
_geom_angle_site_symmetry_3
N2 Zn1 N2 180.0 3_655 .
N2 Zn1 N1 89.62(8) 3_655 .
N2 Zn1 N1 90.38(8) . .
N2 Zn1 N1 90.39(8) 3_655 3_655
N2 Zn1 N1 89.62(8) . 3_655
N1 Zn1 N1 180.0 . 3_655
C4 N1 C1 105.9(2) . .
C4 N1 Zn1 126.39(18) . .
C1 N1 Zn1 127.36(17) . .
C6 N2 C9 105.8(2) . .
C6 N2 Zn1 126.99(18) . .
C9 N2 Zn1 127.13(17) . .
C26 O1 C31 117.6(2) . .
C30 O2 C33 119.3(2) . .
N1 C1 C10 125.2(2) . 3_655
N1 C1 C2 109.9(2) . .
C10 C1 C2 124.9(3) 3_655 .
C3 C2 C1 106.9(2) . .
C3 C2 H2 126.5 . .
C1 C2 H2 126.5 . .
C2 C3 C4 107.5(2) . .
C2 C3 H3 126.2 . .
C4 C3 H3 126.2 . .
N1 C4 C5 125.0(2) . .
N1 C4 C3 109.8(2) . .
C5 C4 C3 125.2(2) . .
C6 C5 C4 126.0(2) . .
C6 C5 C11 117.0(2) . .
C4 C5 C11 116.9(2) . .
N2 C6 C5 124.8(2) . .
N2 C6 C7 109.9(2) . .
C5 C6 C7 125.3(3) . .
C8 C7 C6 107.5(2) . .
C8 C7 H7 126.3 . .
C6 C7 H7 126.3 . .
C7 C8 C9 106.9(3) . .
C7 C8 H8 126.5 . .
C9 C8 H8 126.5 . .
N2 C9 C10 125.4(2) . .
N2 C9 C8 109.9(2) . .
C10 C9 C8 124.7(3) . .
C9 C10 C1 124.9(3) . 3_655
C9 C10 C25 116.9(2) . .
C1 C10 C25 118.2(2) 3_655 .
C12 C11 C5 178.7(3) . .
C11 C12 C13 178.2(3) . .
C18 C13 C14 118.3(2) . .
C18 C13 C12 121.3(3) . .
C14 C13 C12 120.5(3) . .
C15 C14 C13 120.7(3) . .
C15 C14 H14 119.7 . .
C13 C14 H14 119.7 . .
C16 C15 C14 120.5(3) . .
C16 C15 H15 119.7 . .
C14 C15 H15 119.7 . .
C15 C16 C17 118.3(2) . .
C15 C16 C19 122.6(3) . .
C17 C16 C19 119.1(3) . .
C18 C17 C16 121.3(3) . .
C18 C17 H17 119.3 . .
C16 C17 H17 119.3 . .
C17 C18 C13 120.8(3) . .
C17 C18 H18 119.6 . .
C13 C18 H18 119.6 . .
C16 C19 C20 117.0(2) . .
C16 C19 H19A 108.0 . .
C20 C19 H19A 108.0 . .
C16 C19 H19B 108.0 . .
C20 C19 H19B 108.0 . .
H19A C19 H19B 107.3 . .
C19 C20 C21 111.3(2) . .
C19 C20 H20A 109.4 . .
C21 C20 H20A 109.4 . .
C19 C20 H20B 109.4 . .
C21 C20 H20B 109.4 . .
H20A C20 H20B 108.0 . .
C22 C21 C20 114.8(2) . .
C22 C21 H21A 108.6 . .
C20 C21 H21A 108.6 . .
C22 C21 H21B 108.6 . .
C20 C21 H21B 108.6 . .
H21A C21 H21B 107.5 . .
C23 C22 C21 112.5(2) . .
C23 C22 H22A 109.1 . .
C21 C22 H22A 109.1 . .
C23 C22 H22B 109.1 . .
C21 C22 H22B 109.1 . .
H22A C22 H22B 107.8 . .
C22 C23 C24 113.9(3) . .
C22 C23 H23A 108.8 . .
C24 C23 H23A 108.8 . .
C22 C23 H23B 108.8 . .
C24 C23 H23B 108.8 . .
H23A C23 H23B 107.7 . .
C23 C24 H24A 109.5 . .
C23 C24 H24B 109.5 . .
H24A C24 H24B 109.5 . .
C23 C24 H24C 109.5 . .
H24A C24 H24C 109.5 . .
H24B C24 H24C 109.5 . .
C26 C25 C30 118.3(3) . .
C26 C25 C10 120.7(3) . .
C30 C25 C10 121.0(3) . .
O1 C26 C27 124.5(3) . .
O1 C26 C25 114.6(3) . .
C27 C26 C25 120.9(3) . .
C28 C27 C26 118.8(3) . .
C28 C27 H27 120.6 . .
C26 C27 H27 120.6 . .
C27 C28 C29 122.5(3) . .
C27 C28 H28 118.7 . .
C29 C28 H28 118.7 . .
C28 C29 C30 118.8(3) . .
C28 C29 H29 120.6 . .
C30 C29 H29 120.6 . .
O2 C30 C29 124.6(3) . .
O2 C30 C25 114.7(2) . .
C29 C30 C25 120.7(3) . .
O1 C31 C32 107.0(3) . .
O1 C31 H31A 110.3 . .
C32 C31 H31A 110.3 . .
O1 C31 H31B 110.3 . .
C32 C31 H31B 110.3 . .
H31A C31 H31B 108.6 . .
C31 C32 H32A 109.5 . .
C31 C32 H32B 109.5 . .
H32A C32 H32B 109.5 . .
C31 C32 H32C 109.5 . .
H32A C32 H32C 109.5 . .
H32B C32 H32C 109.5 . .
O2 C33 C34 112.4(3) . .
O2 C33 H33A 109.1 . .
C34 C33 H33A 109.1 . .
O2 C33 H33B 109.1 . .
C34 C33 H33B 109.1 . .
H33A C33 H33B 107.9 . .
C33 C34 H34A 109.5 . .
C33 C34 H34B 109.5 . .
H34A C34 H34B 109.5 . .
C33 C34 H34C 109.5 . .
H34A C34 H34C 109.5 . .
H34B C34 H34C 109.5 . .

loop_
_geom_bond_atom_site_label_1
_geom_bond_atom_site_label_2
_geom_bond_distance
_geom_bond_site_symmetry_2
Zn1 N2 2.027(2) 3_655
Zn1 N2 2.027(2) .
Zn1 N1 2.031(2) .
Zn1 N1 2.031(2) 3_655
N1 C4 1.370(3) .
N1 C1 1.372(3) .
N2 C6 1.367(3) .
N2 C9 1.383(3) .
O1 C26 1.372(3) .
O1 C31 1.439(3) .
O2 C30 1.367(3) .
O2 C33 1.453(3) .
C1 C10 1.404(4) 3_655
C1 C2 1.435(4) .
C2 C3 1.340(4) .
C2 H2 0.9500 .
C3 C4 1.430(3) .
C3 H3 0.9500 .
C4 C5 1.401(4) .
C5 C6 1.400(4) .
C5 C11 1.426(3) .
C6 C7 1.434(4) .
C7 C8 1.346(4) .
C7 H7 0.9500 .
C8 C9 1.431(4) .
C8 H8 0.9500 .
C9 C10 1.395(4) .
C10 C1 1.405(4) 3_655
C10 C25 1.494(4) .
C11 C12 1.192(3) .
C12 C13 1.427(3) .
C13 C18 1.391(4) .
C13 C14 1.397(4) .
C14 C15 1.388(4) .
C14 H14 0.9500 .
C15 C16 1.388(4) .
C15 H15 0.9500 .
C16 C17 1.393(4) .
C16 C19 1.509(3) .
C17 C18 1.370(4) .
C17 H17 0.9500 .
C18 H18 0.9500 .
C19 C20 1.510(4) .
C19 H19A 0.9900 .
C19 H19B 0.9900 .
C20 C21 1.518(3) .
C20 H20A 0.9900 .
C20 H20B 0.9900 .
C21 C22 1.515(4) .
C21 H21A 0.9900 .
C21 H21B 0.9900 .
C22 C23 1.506(4) .
C22 H22A 0.9900 .
C22 H22B 0.9900 .
C23 C24 1.512(4) .
C23 H23A 0.9900 .
C23 H23B 0.9900 .
C24 H24A 0.9800 .
C24 H24B 0.9800 .
C24 H24C 0.9800 .
C25 C26 1.406(4) .
C25 C30 1.415(4) .
C26 C27 1.388(4) .
C27 C28 1.378(4) .
C27 H27 0.9500 .
C28 C29 1.382(4) .
C28 H28 0.9500 .
C29 C30 1.386(4) .
C29 H29 0.9500 .
C31 C32 1.492(4) .
C31 H31A 0.9900 .
C31 H31B 0.9900 .
C32 H32A 0.9800 .
C32 H32B 0.9800 .
C32 H32C 0.9800 .
C33 C34 1.497(4) .
C33 H33A 0.9900 .
C33 H33B 0.9900 .
C34 H34A 0.9800 .
C34 H34B 0.9800 .
C34 H34C 0.9800 .

loop_
_geom_torsion_atom_site_label_1
_geom_torsion_atom_site_label_2
_geom_torsion_atom_site_label_3
_geom_torsion_atom_site_label_4
_geom_torsion
_geom_torsion_site_symmetry_1
_geom_torsion_site_symmetry_4
N2 Zn1 N1 C4 175.5(2) 3_655 .
N2 Zn1 N1 C4 -4.5(2) . .
N1 Zn1 N1 C4 -2(2) 3_655 .
N2 Zn1 N1 C1 3.5(2) 3_655 .
N2 Zn1 N1 C1 -176.5(2) . .
N1 Zn1 N1 C1 -174(2) 3_655 .
N2 Zn1 N2 C6 -62(2) 3_655 .
N1 Zn1 N2 C6 1.7(2) . .
N1 Zn1 N2 C6 -178.3(2) 3_655 .
N2 Zn1 N2 C9 115(2) 3_655 .
N1 Zn1 N2 C9 178.7(2) . .
N1 Zn1 N2 C9 -1.3(2) 3_655 .
C4 N1 C1 C10 179.4(2) . 3_655
Zn1 N1 C1 C10 -7.3(4) . 3_655
C4 N1 C1 C2 -0.1(3) . .
Zn1 N1 C1 C2 173.19(17) . .
N1 C1 C2 C3 0.2(3) . .
C10 C1 C2 C3 -179.4(2) 3_655 .
C1 C2 C3 C4 -0.2(3) . .
C1 N1 C4 C5 -179.4(2) . .
Zn1 N1 C4 C5 7.2(4) . .
C1 N1 C4 C3 0.0(3) . .
Zn1 N1 C4 C3 -173.38(16) . .
C2 C3 C4 N1 0.1(3) . .
C2 C3 C4 C5 179.5(2) . .
N1 C4 C5 C6 -6.2(4) . .
C3 C4 C5 C6 174.5(2) . .
N1 C4 C5 C11 176.0(2) . .
C3 C4 C5 C11 -3.3(4) . .
C9 N2 C6 C5 -178.9(2) . .
Zn1 N2 C6 C5 -1.4(4) . .
C9 N2 C6 C7 0.6(3) . .
Zn1 N2 C6 C7 178.05(17) . .
C4 C5 C6 N2 3.0(4) . .
C11 C5 C6 N2 -179.1(2) . .
C4 C5 C6 C7 -176.3(2) . .
C11 C5 C6 C7 1.5(4) . .
N2 C6 C7 C8 -1.0(3) . .
C5 C6 C7 C8 178.4(2) . .
C6 C7 C8 C9 1.0(3) . .
C6 N2 C9 C10 -179.4(2) . .
Zn1 N2 C9 C10 3.1(4) . .
C6 N2 C9 C8 0.1(3) . .
Zn1 N2 C9 C8 -177.41(17) . .
C7 C8 C9 N2 -0.7(3) . .
C7 C8 C9 C10 178.8(3) . .
N2 C9 C10 C1 0.1(4) . 3_655
C8 C9 C10 C1 -179.4(3) . 3_655
N2 C9 C10 C25 178.5(2) . .
C8 C9 C10 C25 -1.0(4) . .
C6 C5 C11 C12 145(16) . .
C4 C5 C11 C12 -37(16) . .
C5 C11 C12 C13 -162(12) . .
C11 C12 C13 C18 12(10) . .
C11 C12 C13 C14 -167(9) . .
C18 C13 C14 C15 1.1(4) . .
C12 C13 C14 C15 -179.5(2) . .
C13 C14 C15 C16 0.8(4) . .
C14 C15 C16 C17 -3.1(4) . .
C14 C15 C16 C19 177.3(2) . .
C15 C16 C17 C18 3.5(4) . .
C19 C16 C17 C18 -176.8(2) . .
C16 C17 C18 C13 -1.7(4) . .
C14 C13 C18 C17 -0.7(4) . .
C12 C13 C18 C17 180.0(2) . .
C15 C16 C19 C20 3.7(4) . .
C17 C16 C19 C20 -175.9(2) . .
C16 C19 C20 C21 178.7(2) . .
C19 C20 C21 C22 178.8(2) . .
C20 C21 C22 C23 -179.6(2) . .
C21 C22 C23 C24 173.6(3) . .
C9 C10 C25 C26 -109.1(3) . .
C1 C10 C25 C26 69.4(3) 3_655 .
C9 C10 C25 C30 70.0(3) . .
C1 C10 C25 C30 -111.5(3) 3_655 .
C31 O1 C26 C27 9.9(4) . .
C31 O1 C26 C25 -170.1(2) . .
C30 C25 C26 O1 178.7(2) . .
C10 C25 C26 O1 -2.3(4) . .
C30 C25 C26 C27 -1.4(4) . .
C10 C25 C26 C27 177.7(3) . .
O1 C26 C27 C28 179.9(3) . .
C25 C26 C27 C28 -0.1(4) . .
C26 C27 C28 C29 1.0(5) . .
C27 C28 C29 C30 -0.5(5) . .
C33 O2 C30 C29 7.5(4) . .
C33 O2 C30 C25 -173.6(2) . .
C28 C29 C30 O2 177.8(3) . .
C28 C29 C30 C25 -1.0(4) . .
C26 C25 C30 O2 -177.1(2) . .
C10 C25 C30 O2 3.9(4) . .
C26 C25 C30 C29 1.9(4) . .
C10 C25 C30 C29 -177.1(3) . .
C26 O1 C31 C32 172.3(2) . .
C30 O2 C33 C34 76.9(3) . .
